data_7129288
loop_
_publ_author_name
'Delouche, Thomas'
'Taifour, Ghizlene'
'Cordier, Marie'
'Roisnel, Thierry'
'Tondelier, Denis -'
'Manzhi, Payal'
'Geffroy, Bernard'
'Le Guennic, Boris'
'Jacquemin, Denis'
'Hissler, Muriel -'
'Bouit, Pierre-Antoine'

_publ_section_title
;
 Si-containing Polycyclic Aromatic Hydrocarbons: Synthesis and
 Opto-electronic Properties
;
_journal_name_full 'Chemical Communications'
_journal_paper_doi 10.1039/D1CC06309J
_journal_year 2021
_chemical_compound_source 'synthesis as described'
_chemical_formula_moiety 'C42 H36 Si2'
_chemical_formula_sum 'C42 H36 Si2'
_chemical_formula_weight 596.89
_space_group_crystal_system monoclinic
_space_group_IT_number 14
_space_group_name_Hall '-P 2ybc'
_space_group_name_H-M_alt 'P 1 21/c 1'
_atom_sites_solution_hydrogens geom
_atom_sites_solution_primary dual
_atom_sites_solution_secondary difmap
_audit_update_record
;
2020-02-06 deposited with the CCDC.	2021-11-23 downloaded from the CCDC.
;
_cell_angle_alpha 90
_cell_angle_beta 99.125(4)
_cell_angle_gamma 90
_cell_formula_units_Z 4
_cell_length_a 18.495(2)
_cell_length_b 6.5338(8)
_cell_length_c 28.922(3)
_cell_measurement_reflns_used 9984
_cell_measurement_temperature 293
_cell_measurement_theta_max 27.6992
_cell_measurement_theta_min 2.4498
_cell_measurement_wavelength 0.71073
_cell_volume 3450.8(7)
_computing_cell_refinement 'APEX3 (Bruker, 2015)'
_computing_data_collection 'SAINT (Bruker, 2014)'
_computing_data_reduction 'SAINT (Bruker, 2014)'
_computing_molecular_graphics 'SXGRAPH (L. Farrugia, 1999), Mercury (CSD, 2016)'
_computing_publication_material 'CRYSCALC (T. Roisnel, local program, 2019)'
_computing_structure_refinement 'SHELXL-2018_3 (Sheldrick, 2018)'
_computing_structure_solution 'SHELXT (G. Sheldrick, 2015)'
_diffrn_ambient_temperature 293
_diffrn_detector '(CMOS) PHOTON 100'
_diffrn_detector_area_resol_mean 10.4167
_diffrn_measured_fraction_theta_full 0.972
_diffrn_measured_fraction_theta_max 0.969
_diffrn_measurement_device_type 'D8 VENTURE Bruker AXS'
_diffrn_measurement_method 'rotation images'
_diffrn_orient_matrix_UB_11 -0.0293837
_diffrn_orient_matrix_UB_12 0.1114982
_diffrn_orient_matrix_UB_13 0.0117453
_diffrn_orient_matrix_UB_21 0.0274761
_diffrn_orient_matrix_UB_22 0.1042583
_diffrn_orient_matrix_UB_23 -0.0156468
_diffrn_orient_matrix_UB_31 -0.0371571
_diffrn_orient_matrix_UB_32 -0.0110779
_diffrn_orient_matrix_UB_33 -0.0290434
_diffrn_radiation_monochromator 'multilayer monochromator'
_diffrn_radiation_probe x-ray
_diffrn_radiation_source 'Incoatec microfocus sealed tube'
_diffrn_radiation_type MoK\a
_diffrn_radiation_wavelength 0.71073
_diffrn_reflns_av_R_equivalents 0.0580
_diffrn_reflns_av_unetI/netI 0.0476
_diffrn_reflns_limit_h_max 24
_diffrn_reflns_limit_h_min -24
_diffrn_reflns_limit_k_max 8
_diffrn_reflns_limit_k_min -8
_diffrn_reflns_limit_l_max 37
_diffrn_reflns_limit_l_min -36
_diffrn_reflns_number 33897
_diffrn_reflns_theta_full 25.242
_diffrn_reflns_theta_max 27.482
_diffrn_reflns_theta_min 3.198
_diffrn_source_current 1.0
_diffrn_source_voltage 50.0
_exptl_absorpt_coefficient_mu 0.130
_exptl_absorpt_correction_T_max 0.978
_exptl_absorpt_correction_T_min 0.751
_exptl_absorpt_correction_type multi-scan
_exptl_absorpt_process_details
;
  [Sheldrick, G.M. (2014). SADABS Bruker AXS Inc., Madison, Wisconsin, USA]
;
_exptl_crystal_colour colourless
_exptl_crystal_density_diffrn 1.149
_exptl_crystal_description prism
_exptl_crystal_F_000 1264
_exptl_crystal_size_max 0.510
_exptl_crystal_size_mid 0.280
_exptl_crystal_size_min 0.170
_refine_diff_density_max 0.265
_refine_diff_density_min -0.249
_refine_diff_density_rms 0.048
_refine_ls_extinction_method none
_refine_ls_goodness_of_fit_ref 1.094
_refine_ls_hydrogen_treatment constr
_refine_ls_matrix_type full
_refine_ls_number_parameters 401
_refine_ls_number_reflns 7687
_refine_ls_number_restraints 0
_refine_ls_restrained_S_all 1.094
_refine_ls_R_factor_all 0.0830
_refine_ls_R_factor_gt 0.0652
_refine_ls_shift/su_max 0.016
_refine_ls_shift/su_mean 0.002
_refine_ls_structure_factor_coef Fsqd
_refine_ls_weighting_details 'w=1/[\s^2^(Fo^2^)+(0.0314P)^2^+3.5120P] where P=(Fo^2^+2Fc^2^)/3'
_refine_ls_weighting_scheme calc
_refine_ls_wR_factor_gt 0.1404
_refine_ls_wR_factor_ref 0.1488
_reflns_Friedel_coverage 0.000
_reflns_number_gt 6171
_reflns_number_total 7687
_reflns_threshold_expression >2sigma(I)
_cod_data_source_file d1cc06309j2.cif
_cod_data_source_block GT32
_cod_original_sg_symbol_H-M 'P 21/c'
_cod_database_code 7129288

loop_
_space_group_symop_operation_xyz
'x, y, z'
'-x, y+1/2, -z+1/2'
'-x, -y, -z'
'x, -y-1/2, z-1/2'

loop_
_atom_site_label
_atom_site_type_symbol
_atom_site_fract_x
_atom_site_fract_y
_atom_site_fract_z
_atom_site_U_iso_or_equiv
_atom_site_adp_type
_atom_site_occupancy
_atom_site_site_symmetry_order
_atom_site_calc_flag
_atom_site_refinement_flags_posn
_atom_site_refinement_flags_adp
_atom_site_refinement_flags_occupancy
_atom_site_disorder_assembly
_atom_site_disorder_group
Si1 Si 0.84353(4) 0.88332(11) 0.48378(2) 0.03672(17) Uani 1 1 d . . . . .
C1 C 0.87776(18) 0.7447(6) 0.53908(10) 0.0690(10) Uani 1 1 d . . . . .
H1A H 0.845564 0.632671 0.542728 0.103 Uiso 1 1 calc R U . . .
H1B H 0.879312 0.836704 0.565108 0.103 Uiso 1 1 calc R U . . .
H1C H 0.926068 0.693270 0.537967 0.103 Uiso 1 1 calc R U . . .
C2 C 0.89521(18) 1.1280(5) 0.48172(14) 0.0707(10) Uani 1 1 d . . . . .
H2A H 0.945164 1.098225 0.478922 0.106 Uiso 1 1 calc R U . . .
H2B H 0.893793 1.204173 0.509950 0.106 Uiso 1 1 calc R U . . .
H2C H 0.873240 1.207317 0.455244 0.106 Uiso 1 1 calc R U . . .
C3 C 0.74439(13) 0.9432(4) 0.47531(8) 0.0341(5) Uani 1 1 d . . . . .
C4 C 0.72046(13) 1.0875(4) 0.51006(9) 0.0381(5) Uani 1 1 d . . . . .
C5 C 0.71797(15) 1.0239(5) 0.55551(9) 0.0494(7) Uani 1 1 d . . . . .
H5 H 0.728706 0.888473 0.563828 0.059 Uiso 1 1 calc R U . . .
C6 C 0.69967(19) 1.1595(6) 0.58883(11) 0.0670(9) Uani 1 1 d . . . . .
H6 H 0.698098 1.113471 0.619086 0.080 Uiso 1 1 calc R U . . .
C7 C 0.6841(2) 1.3581(6) 0.57777(14) 0.0752(11) Uani 1 1 d . . . . .
H7 H 0.671754 1.447832 0.600248 0.090 Uiso 1 1 calc R U . . .
C8 C 0.6866(2) 1.4253(5) 0.53327(14) 0.0741(10) Uani 1 1 d . . . . .
H8 H 0.676135 1.561432 0.525554 0.089 Uiso 1 1 calc R U . . .
C9 C 0.70485(18) 1.2918(4) 0.49945(11) 0.0582(8) Uani 1 1 d . . . . .
H9 H 0.706591 1.339804 0.469375 0.070 Uiso 1 1 calc R U . . .
C10 C 0.69913(12) 0.8744(3) 0.43710(8) 0.0306(5) Uani 1 1 d . . . . .
C11 C 0.62105(13) 0.9487(4) 0.42900(8) 0.0379(5) Uani 1 1 d . . . . .
C12 C 0.56699(15) 0.8529(6) 0.44903(11) 0.0608(8) Uani 1 1 d . . . . .
H12 H 0.578172 0.734931 0.466725 0.073 Uiso 1 1 calc R U . . .
C13 C 0.49616(18) 0.9305(8) 0.44308(13) 0.0816(12) Uani 1 1 d . . . . .
H13 H 0.460343 0.864087 0.456696 0.098 Uiso 1 1 calc R U . . .
C14 C 0.4792(2) 1.1014(8) 0.41765(17) 0.0940(14) Uani 1 1 d . . . . .
H14 H 0.431860 1.153542 0.413961 0.113 Uiso 1 1 calc R U . . .
C15 C 0.5311(2) 1.1973(7) 0.39747(18) 0.1014(15) Uani 1 1 d . . . . .
H15 H 0.519184 1.315387 0.379965 0.122 Uiso 1 1 calc R U . . .
C16 C 0.60222(18) 1.1203(5) 0.40274(13) 0.0692(9) Uani 1 1 d . . . . .
H16 H 0.637195 1.186195 0.388270 0.083 Uiso 1 1 calc R U . . .
C17 C 0.66459(12) 0.6598(4) 0.36747(8) 0.0381(5) Uani 1 1 d . . . . .
H17 H 0.617118 0.705989 0.367851 0.046 Uiso 1 1 calc R U . . .
C18 C 0.71940(11) 0.7300(3) 0.40133(7) 0.0290(4) Uani 1 1 d . . . . .
C19 C 0.79310(11) 0.6552(3) 0.39931(7) 0.0270(4) Uani 1 1 d . . . . .
C20 C 0.85367(12) 0.7169(4) 0.43342(8) 0.0325(5) Uani 1 1 d . . . . .
C21 C 0.92330(13) 0.6485(4) 0.42958(9) 0.0421(6) Uani 1 1 d . . . . .
H21 H 0.962614 0.688210 0.451939 0.050 Uiso 1 1 calc R U . . .
Si2 Si 0.90311(3) 0.28401(11) 0.31300(2) 0.03503(16) Uani 1 1 d . . . . .
C31 C 0.95023(19) 0.0488(5) 0.33887(11) 0.0625(8) Uani 1 1 d . . . . .
H31A H 0.918930 -0.022095 0.357012 0.094 Uiso 1 1 calc R U . . .
H31B H 0.994929 0.086269 0.358695 0.094 Uiso 1 1 calc R U . . .
H31C H 0.961108 -0.038782 0.314230 0.094 Uiso 1 1 calc R U . . .
C32 C 0.96366(16) 0.4214(5) 0.27755(11) 0.0582(8) Uani 1 1 d . . . . .
H32A H 0.971684 0.337054 0.251656 0.087 Uiso 1 1 calc R U . . .
H32B H 1.009736 0.450744 0.296759 0.087 Uiso 1 1 calc R U . . .
H32C H 0.940738 0.547108 0.265965 0.087 Uiso 1 1 calc R U . . .
C33 C 0.81289(13) 0.2209(3) 0.27825(8) 0.0334(5) Uani 1 1 d . . . . .
C34 C 0.81344(13) 0.0726(4) 0.23903(8) 0.0359(5) Uani 1 1 d . . . . .
C35 C 0.83114(18) 0.1343(4) 0.19614(9) 0.0523(7) Uani 1 1 d . . . . .
H35 H 0.840504 0.271718 0.191203 0.063 Uiso 1 1 calc R U . . .
C36 C 0.83504(19) -0.0066(5) 0.16051(10) 0.0630(9) Uani 1 1 d . . . . .
H36 H 0.846456 0.037140 0.131929 0.076 Uiso 1 1 calc R U . . .
C37 C 0.82203(18) -0.2097(5) 0.16760(11) 0.0620(8) Uani 1 1 d . . . . .
H37 H 0.824414 -0.304174 0.143837 0.074 Uiso 1 1 calc R U . . .
C38 C 0.8057(2) -0.2724(5) 0.20945(13) 0.0707(10) Uani 1 1 d . . . . .
H38 H 0.796918 -0.410344 0.214210 0.085 Uiso 1 1 calc R U . . .
C39 C 0.80180(19) -0.1343(4) 0.24504(11) 0.0595(8) Uani 1 1 d . . . . .
H39 H 0.791175 -0.180973 0.273584 0.071 Uiso 1 1 calc R U . . .
C40 C 0.74996(12) 0.3004(3) 0.28927(7) 0.0303(5) Uani 1 1 d . . . . .
C41 C 0.67845(13) 0.2354(4) 0.26066(8) 0.0402(6) Uani 1 1 d . . . . .
C42 C 0.64750(18) 0.3422(7) 0.22164(11) 0.0810(12) Uani 1 1 d . . . . .
H42 H 0.669412 0.462049 0.213385 0.097 Uiso 1 1 calc R U . . .
C43 C 0.5835(2) 0.2722(12) 0.19435(15) 0.122(2) Uani 1 1 d . . . . .
H43 H 0.563430 0.343766 0.167571 0.146 Uiso 1 1 calc R U . . .
C44 C 0.5504(2) 0.1013(12) 0.2065(2) 0.128(3) Uani 1 1 d . . . . .
H44 H 0.507310 0.056386 0.188390 0.153 Uiso 1 1 calc R U . . .
C45 C 0.5795(3) -0.0046(8) 0.2448(3) 0.119(2) Uani 1 1 d . . . . .
H45 H 0.556444 -0.122534 0.253081 0.143 Uiso 1 1 calc R U . . .
C46 C 0.64391(19) 0.0611(5) 0.27219(15) 0.0760(10) Uani 1 1 d . . . . .
H46 H 0.663779 -0.013607 0.298530 0.091 Uiso 1 1 calc R U . . .
C47 C 0.67657(12) 0.5224(4) 0.33243(8) 0.0370(5) Uani 1 1 d . . . . .
H47 H 0.636566 0.479920 0.310944 0.044 Uiso 1 1 calc R U . . .
C48 C 0.74472(12) 0.4468(3) 0.32816(7) 0.0291(4) Uani 1 1 d . . . . .
C49 C 0.80588(11) 0.5183(3) 0.36232(7) 0.0267(4) Uani 1 1 d . . . . .
C50 C 0.87922(12) 0.4541(4) 0.35988(8) 0.0326(5) Uani 1 1 d . . . . .
C51 C 0.93580(13) 0.5216(4) 0.39305(9) 0.0427(6) Uani 1 1 d . . . . .
H51 H 0.983448 0.481570 0.391001 0.051 Uiso 1 1 calc R U . . .

loop_
_atom_site_aniso_label
_atom_site_aniso_U_11
_atom_site_aniso_U_22
_atom_site_aniso_U_33
_atom_site_aniso_U_23
_atom_site_aniso_U_13
_atom_site_aniso_U_12
Si1 0.0340(3) 0.0462(4) 0.0280(3) -0.0082(3) -0.0011(3) -0.0025(3)
C1 0.0592(18) 0.111(3) 0.0328(15) 0.0041(16) -0.0045(14) 0.0239(19)
C2 0.0571(18) 0.060(2) 0.096(3) -0.0276(19) 0.0134(18) -0.0204(16)
C3 0.0376(12) 0.0369(12) 0.0278(11) -0.0014(9) 0.0053(10) -0.0010(10)
C4 0.0369(12) 0.0401(13) 0.0355(13) -0.0079(10) 0.0008(10) 0.0008(10)
C5 0.0555(16) 0.0560(17) 0.0370(14) -0.0074(12) 0.0081(13) -0.0008(13)
C6 0.074(2) 0.087(3) 0.0418(17) -0.0209(16) 0.0139(16) 0.0003(18)
C7 0.072(2) 0.078(2) 0.073(2) -0.045(2) 0.0036(19) 0.0113(19)
C8 0.085(2) 0.0484(18) 0.084(3) -0.0238(17) -0.005(2) 0.0118(17)
C9 0.074(2) 0.0446(16) 0.0529(18) -0.0071(13) 0.0022(16) 0.0055(15)
C10 0.0330(11) 0.0320(11) 0.0270(11) 0.0026(9) 0.0051(9) 0.0007(9)
C11 0.0376(12) 0.0446(14) 0.0306(12) -0.0071(10) 0.0026(10) 0.0037(10)
C12 0.0413(15) 0.093(2) 0.0487(17) 0.0103(16) 0.0093(13) 0.0027(15)
C13 0.0444(17) 0.139(4) 0.063(2) -0.007(2) 0.0132(17) 0.004(2)
C14 0.051(2) 0.127(4) 0.099(3) -0.025(3) -0.004(2) 0.033(2)
C15 0.080(3) 0.080(3) 0.132(4) 0.018(3) -0.019(3) 0.033(2)
C16 0.0534(18) 0.064(2) 0.087(3) 0.0222(18) -0.0010(17) 0.0081(16)
C17 0.0277(11) 0.0493(15) 0.0363(13) -0.0066(10) 0.0025(10) 0.0028(10)
C18 0.0295(10) 0.0328(11) 0.0245(10) 0.0018(8) 0.0034(9) -0.0020(9)
C19 0.0285(10) 0.0278(11) 0.0243(10) 0.0035(8) 0.0026(8) -0.0031(8)
C20 0.0320(11) 0.0380(12) 0.0263(11) -0.0030(9) 0.0012(9) -0.0039(9)
C21 0.0294(11) 0.0547(16) 0.0393(14) -0.0103(11) -0.0031(10) -0.0034(11)
Si2 0.0333(3) 0.0407(4) 0.0318(3) -0.0034(3) 0.0075(3) 0.0012(3)
C31 0.070(2) 0.0572(18) 0.0582(19) -0.0029(15) 0.0048(16) 0.0214(16)
C32 0.0483(16) 0.074(2) 0.0568(18) -0.0036(15) 0.0225(14) -0.0114(15)
C33 0.0414(12) 0.0316(11) 0.0275(11) -0.0016(9) 0.0065(10) -0.0035(10)
C34 0.0357(12) 0.0392(13) 0.0323(12) -0.0042(10) 0.0043(10) 0.0011(10)
C35 0.081(2) 0.0418(15) 0.0350(14) 0.0009(11) 0.0120(14) 0.0064(14)
C36 0.086(2) 0.073(2) 0.0299(14) -0.0045(14) 0.0098(15) 0.0132(18)
C37 0.068(2) 0.0601(19) 0.0552(19) -0.0281(15) 0.0029(16) 0.0065(16)
C38 0.099(3) 0.0404(16) 0.078(2) -0.0201(16) 0.029(2) -0.0105(17)
C39 0.090(2) 0.0398(15) 0.0544(18) -0.0073(13) 0.0281(17) -0.0129(15)
C40 0.0367(11) 0.0299(11) 0.0238(10) 0.0012(9) 0.0039(9) -0.0052(9)
C41 0.0372(12) 0.0508(15) 0.0322(12) -0.0133(11) 0.0046(10) -0.0057(11)
C42 0.0548(19) 0.141(4) 0.0425(18) 0.020(2) -0.0068(15) -0.012(2)
C43 0.059(2) 0.246(7) 0.054(2) -0.008(3) -0.014(2) -0.002(4)
C44 0.051(2) 0.197(7) 0.126(5) -0.092(5) -0.011(3) -0.012(3)
C45 0.066(3) 0.087(3) 0.198(6) -0.040(4) 0.005(3) -0.039(2)
C46 0.0584(19) 0.055(2) 0.110(3) -0.0036(19) 0.000(2) -0.0216(16)
C47 0.0290(11) 0.0468(14) 0.0330(13) -0.0089(10) -0.0016(10) -0.0024(10)
C48 0.0322(11) 0.0314(11) 0.0237(10) 0.0011(8) 0.0048(9) -0.0041(9)
C49 0.0288(10) 0.0273(10) 0.0238(10) 0.0020(8) 0.0030(8) -0.0022(8)
C50 0.0308(11) 0.0373(12) 0.0294(12) -0.0004(9) 0.0043(9) -0.0003(9)
C51 0.0283(11) 0.0541(16) 0.0451(15) -0.0097(12) 0.0037(11) 0.0021(11)

loop_
_atom_type_symbol
_atom_type_description
_atom_type_scat_dispersion_real
_atom_type_scat_dispersion_imag
_atom_type_scat_source
C C 0.0033 0.0016 'International Tables Vol C Tables 4.2.6.8 and 6.1.1.4'
H H 0.0000 0.0000 'International Tables Vol C Tables 4.2.6.8 and 6.1.1.4'
Si Si 0.0817 0.0704 'International Tables Vol C Tables 4.2.6.8 and 6.1.1.4'

loop_
_geom_angle_atom_site_label_1
_geom_angle_atom_site_label_2
_geom_angle_atom_site_label_3
_geom_angle
_geom_angle_site_symmetry_1
_geom_angle_site_symmetry_3
_geom_angle_publ_flag
C20 Si1 C3 103.99(10) . . ?
C20 Si1 C1 109.13(14) . . ?
C3 Si1 C1 114.29(13) . . ?
C20 Si1 C2 111.18(13) . . ?
C3 Si1 C2 108.40(14) . . ?
C1 Si1 C2 109.75(18) . . ?
Si1 C1 H1A 109.5 . . ?
Si1 C1 H1B 109.5 . . ?
H1A C1 H1B 109.5 . . ?
Si1 C1 H1C 109.5 . . ?
H1A C1 H1C 109.5 . . ?
H1B C1 H1C 109.5 . . ?
Si1 C2 H2A 109.5 . . ?
Si1 C2 H2B 109.5 . . ?
H2A C2 H2B 109.5 . . ?
Si1 C2 H2C 109.5 . . ?
H2A C2 H2C 109.5 . . ?
H2B C2 H2C 109.5 . . ?
C10 C3 C4 123.2(2) . . ?
C10 C3 Si1 120.59(17) . . ?
C4 C3 Si1 115.88(17) . . ?
C5 C4 C9 117.4(2) . . ?
C5 C4 C3 120.4(2) . . ?
C9 C4 C3 122.0(2) . . ?
C4 C5 C6 121.0(3) . . ?
C4 C5 H5 119.5 . . ?
C6 C5 H5 119.5 . . ?
C7 C6 C5 120.8(3) . . ?
C7 C6 H6 119.6 . . ?
C5 C6 H6 119.6 . . ?
C6 C7 C8 119.4(3) . . ?
C6 C7 H7 120.3 . . ?
C8 C7 H7 120.3 . . ?
C7 C8 C9 120.6(3) . . ?
C7 C8 H8 119.7 . . ?
C9 C8 H8 119.7 . . ?
C4 C9 C8 120.8(3) . . ?
C4 C9 H9 119.6 . . ?
C8 C9 H9 119.6 . . ?
C3 C10 C18 125.9(2) . . ?
C3 C10 C11 118.3(2) . . ?
C18 C10 C11 115.88(19) . . ?
C16 C11 C12 117.8(3) . . ?
C16 C11 C10 120.2(2) . . ?
C12 C11 C10 121.9(2) . . ?
C11 C12 C13 120.9(3) . . ?
C11 C12 H12 119.6 . . ?
C13 C12 H12 119.6 . . ?
C14 C13 C12 120.2(4) . . ?
C14 C13 H13 119.9 . . ?
C12 C13 H13 119.9 . . ?
C13 C14 C15 120.0(4) . . ?
C13 C14 H14 120.0 . . ?
C15 C14 H14 120.0 . . ?
C14 C15 C16 120.5(4) . . ?
C14 C15 H15 119.8 . . ?
C16 C15 H15 119.8 . . ?
C11 C16 C15 120.6(4) . . ?
C11 C16 H16 119.7 . . ?
C15 C16 H16 119.7 . . ?
C18 C17 C47 123.2(2) . . ?
C18 C17 H17 118.4 . . ?
C47 C17 H17 118.4 . . ?
C17 C18 C19 116.7(2) . . ?
C17 C18 C10 117.90(19) . . ?
C19 C18 C10 125.4(2) . . ?
C20 C19 C49 118.99(19) . . ?
C20 C19 C18 120.89(19) . . ?
C49 C19 C18 120.12(19) . . ?
C21 C20 C19 119.4(2) . . ?
C21 C20 Si1 117.68(18) . . ?
C19 C20 Si1 122.90(16) . . ?
C20 C21 C51 121.5(2) . . ?
C20 C21 H21 119.3 . . ?
C51 C21 H21 119.3 . . ?
C33 Si2 C50 103.35(10) . . ?
C33 Si2 C31 110.97(14) . . ?
C50 Si2 C31 110.48(13) . . ?
C33 Si2 C32 112.12(13) . . ?
C50 Si2 C32 110.26(13) . . ?
C31 Si2 C32 109.53(15) . . ?
Si2 C31 H31A 109.5 . . ?
Si2 C31 H31B 109.5 . . ?
H31A C31 H31B 109.5 . . ?
Si2 C31 H31C 109.5 . . ?
H31A C31 H31C 109.5 . . ?
H31B C31 H31C 109.5 . . ?
Si2 C32 H32A 109.5 . . ?
Si2 C32 H32B 109.5 . . ?
H32A C32 H32B 109.5 . . ?
Si2 C32 H32C 109.5 . . ?
H32A C32 H32C 109.5 . . ?
H32B C32 H32C 109.5 . . ?
C40 C33 C34 122.4(2) . . ?
C40 C33 Si2 121.28(17) . . ?
C34 C33 Si2 116.26(16) . . ?
C39 C34 C35 117.2(2) . . ?
C39 C34 C33 121.2(2) . . ?
C35 C34 C33 121.3(2) . . ?
C36 C35 C34 121.0(3) . . ?
C36 C35 H35 119.5 . . ?
C34 C35 H35 119.5 . . ?
C37 C36 C35 119.9(3) . . ?
C37 C36 H36 120.0 . . ?
C35 C36 H36 120.0 . . ?
C38 C37 C36 119.7(3) . . ?
C38 C37 H37 120.2 . . ?
C36 C37 H37 120.2 . . ?
C37 C38 C39 120.9(3) . . ?
C37 C38 H38 119.5 . . ?
C39 C38 H38 119.5 . . ?
C38 C39 C34 121.2(3) . . ?
C38 C39 H39 119.4 . . ?
C34 C39 H39 119.4 . . ?
C33 C40 C48 125.7(2) . . ?
C33 C40 C41 118.3(2) . . ?
C48 C40 C41 116.03(19) . . ?
C42 C41 C46 118.2(3) . . ?
C42 C41 C40 121.6(3) . . ?
C46 C41 C40 120.2(3) . . ?
C41 C42 C43 120.4(4) . . ?
C41 C42 H42 119.8 . . ?
C43 C42 H42 119.8 . . ?
C44 C43 C42 120.3(5) . . ?
C44 C43 H43 119.8 . . ?
C42 C43 H43 119.8 . . ?
C45 C44 C43 120.2(4) . . ?
C45 C44 H44 119.9 . . ?
C43 C44 H44 119.9 . . ?
C44 C45 C46 120.3(5) . . ?
C44 C45 H45 119.8 . . ?
C46 C45 H45 119.8 . . ?
C41 C46 C45 120.5(4) . . ?
C41 C46 H46 119.7 . . ?
C45 C46 H46 119.7 . . ?
C48 C47 C17 123.2(2) . . ?
C48 C47 H47 118.4 . . ?
C17 C47 H47 118.4 . . ?
C47 C48 C49 116.6(2) . . ?
C47 C48 C40 117.9(2) . . ?
C49 C48 C40 125.53(19) . . ?
C50 C49 C19 119.08(19) . . ?
C50 C49 C48 120.84(19) . . ?
C19 C49 C48 120.08(18) . . ?
C51 C50 C49 119.6(2) . . ?
C51 C50 Si2 117.24(17) . . ?
C49 C50 Si2 123.18(17) . . ?
C50 C51 C21 121.4(2) . . ?
C50 C51 H51 119.3 . . ?
C21 C51 H51 119.3 . . ?

loop_
_geom_bond_atom_site_label_1
_geom_bond_atom_site_label_2
_geom_bond_distance
_geom_bond_site_symmetry_2
_geom_bond_publ_flag
Si1 C20 1.851(2) . ?
Si1 C3 1.853(2) . ?
Si1 C1 1.859(3) . ?
Si1 C2 1.869(3) . ?
C1 H1A 0.9600 . ?
C1 H1B 0.9600 . ?
C1 H1C 0.9600 . ?
C2 H2A 0.9600 . ?
C2 H2B 0.9600 . ?
C2 H2C 0.9600 . ?
C3 C10 1.353(3) . ?
C3 C4 1.495(3) . ?
C4 C5 1.387(4) . ?
C4 C9 1.389(4) . ?
C5 C6 1.390(4) . ?
C5 H5 0.9300 . ?
C6 C7 1.357(5) . ?
C6 H6 0.9300 . ?
C7 C8 1.368(5) . ?
C7 H7 0.9300 . ?
C8 C9 1.391(4) . ?
C8 H8 0.9300 . ?
C9 H9 0.9300 . ?
C10 C18 1.491(3) . ?
C10 C11 1.506(3) . ?
C11 C16 1.368(4) . ?
C11 C12 1.382(4) . ?
C12 C13 1.390(4) . ?
C12 H12 0.9300 . ?
C13 C14 1.347(6) . ?
C13 H13 0.9300 . ?
C14 C15 1.353(6) . ?
C14 H14 0.9300 . ?
C15 C16 1.394(5) . ?
C15 H15 0.9300 . ?
C16 H16 0.9300 . ?
C17 C18 1.372(3) . ?
C17 C47 1.398(3) . ?
C17 H17 0.9300 . ?
C18 C19 1.458(3) . ?
C19 C20 1.428(3) . ?
C19 C49 1.443(3) . ?
C20 C21 1.384(3) . ?
C21 C51 1.391(3) . ?
C21 H21 0.9300 . ?
Si2 C33 1.853(2) . ?
Si2 C50 1.860(2) . ?
Si2 C31 1.864(3) . ?
Si2 C32 1.864(3) . ?
C31 H31A 0.9600 . ?
C31 H31B 0.9600 . ?
C31 H31C 0.9600 . ?
C32 H32A 0.9600 . ?
C32 H32B 0.9600 . ?
C32 H32C 0.9600 . ?
C33 C40 1.358(3) . ?
C33 C34 1.493(3) . ?
C34 C39 1.384(4) . ?
C34 C35 1.392(3) . ?
C35 C36 1.392(4) . ?
C35 H35 0.9300 . ?
C36 C37 1.370(5) . ?
C36 H36 0.9300 . ?
C37 C38 1.357(5) . ?
C37 H37 0.9300 . ?
C38 C39 1.379(4) . ?
C38 H38 0.9300 . ?
C39 H39 0.9300 . ?
C40 C48 1.491(3) . ?
C40 C41 1.506(3) . ?
C41 C42 1.372(4) . ?
C41 C46 1.372(4) . ?
C42 C43 1.392(6) . ?
C42 H42 0.9300 . ?
C43 C44 1.346(8) . ?
C43 H43 0.9300 . ?
C44 C45 1.344(8) . ?
C44 H44 0.9300 . ?
C45 C46 1.389(6) . ?
C45 H45 0.9300 . ?
C46 H46 0.9300 . ?
C47 C48 1.377(3) . ?
C47 H47 0.9300 . ?
C48 C49 1.456(3) . ?
C49 C50 1.432(3) . ?
C50 C51 1.375(3) . ?
C51 H51 0.9300 . ?

loop_
_geom_torsion_atom_site_label_1
_geom_torsion_atom_site_label_2
_geom_torsion_atom_site_label_3
_geom_torsion_atom_site_label_4
_geom_torsion
_geom_torsion_site_symmetry_1
_geom_torsion_site_symmetry_2
_geom_torsion_site_symmetry_3
_geom_torsion_site_symmetry_4
_geom_torsion_publ_flag
C20 Si1 C3 C10 -2.9(2) . . . . ?
C1 Si1 C3 C10 -121.8(2) . . . . ?
C2 Si1 C3 C10 115.4(2) . . . . ?
C20 Si1 C3 C4 -176.69(18) . . . . ?
C1 Si1 C3 C4 64.4(2) . . . . ?
C2 Si1 C3 C4 -58.3(2) . . . . ?
C10 C3 C4 C5 113.6(3) . . . . ?
Si1 C3 C4 C5 -72.9(3) . . . . ?
C10 C3 C4 C9 -70.9(3) . . . . ?
Si1 C3 C4 C9 102.7(3) . . . . ?
C9 C4 C5 C6 0.7(4) . . . . ?
C3 C4 C5 C6 176.5(3) . . . . ?
C4 C5 C6 C7 -0.3(5) . . . . ?
C5 C6 C7 C8 -0.2(6) . . . . ?
C6 C7 C8 C9 0.2(6) . . . . ?
C5 C4 C9 C8 -0.7(4) . . . . ?
C3 C4 C9 C8 -176.4(3) . . . . ?
C7 C8 C9 C4 0.3(5) . . . . ?
C4 C3 C10 C18 -179.7(2) . . . . ?
Si1 C3 C10 C18 7.0(3) . . . . ?
C4 C3 C10 C11 0.6(3) . . . . ?
Si1 C3 C10 C11 -172.67(17) . . . . ?
C3 C10 C11 C16 91.0(3) . . . . ?
C18 C10 C11 C16 -88.8(3) . . . . ?
C3 C10 C11 C12 -86.4(3) . . . . ?
C18 C10 C11 C12 93.9(3) . . . . ?
C16 C11 C12 C13 -0.8(5) . . . . ?
C10 C11 C12 C13 176.6(3) . . . . ?
C11 C12 C13 C14 -0.2(6) . . . . ?
C12 C13 C14 C15 0.6(7) . . . . ?
C13 C14 C15 C16 0.1(7) . . . . ?
C12 C11 C16 C15 1.4(5) . . . . ?
C10 C11 C16 C15 -176.0(3) . . . . ?
C14 C15 C16 C11 -1.1(7) . . . . ?
C47 C17 C18 C19 0.4(4) . . . . ?
C47 C17 C18 C10 -179.3(2) . . . . ?
C3 C10 C18 C17 173.3(2) . . . . ?
C11 C10 C18 C17 -7.0(3) . . . . ?
C3 C10 C18 C19 -6.4(4) . . . . ?
C11 C10 C18 C19 173.4(2) . . . . ?
C17 C18 C19 C20 -179.1(2) . . . . ?
C10 C18 C19 C20 0.6(3) . . . . ?
C17 C18 C19 C49 1.5(3) . . . . ?
C10 C18 C19 C49 -178.84(19) . . . . ?
C49 C19 C20 C21 1.6(3) . . . . ?
C18 C19 C20 C21 -177.9(2) . . . . ?
C49 C19 C20 Si1 -177.45(16) . . . . ?
C18 C19 C20 Si1 3.1(3) . . . . ?
C3 Si1 C20 C21 179.0(2) . . . . ?
C1 Si1 C20 C21 -58.7(2) . . . . ?
C2 Si1 C20 C21 62.5(2) . . . . ?
C3 Si1 C20 C19 -2.0(2) . . . . ?
C1 Si1 C20 C19 120.4(2) . . . . ?
C2 Si1 C20 C19 -118.4(2) . . . . ?
C19 C20 C21 C51 0.4(4) . . . . ?
Si1 C20 C21 C51 179.5(2) . . . . ?
C50 Si2 C33 C40 1.6(2) . . . . ?
C31 Si2 C33 C40 120.0(2) . . . . ?
C32 Si2 C33 C40 -117.2(2) . . . . ?
C50 Si2 C33 C34 -176.12(17) . . . . ?
C31 Si2 C33 C34 -57.7(2) . . . . ?
C32 Si2 C33 C34 65.2(2) . . . . ?
C40 C33 C34 C39 -82.8(3) . . . . ?
Si2 C33 C34 C39 94.8(3) . . . . ?
C40 C33 C34 C35 102.1(3) . . . . ?
Si2 C33 C34 C35 -80.2(3) . . . . ?
C39 C34 C35 C36 1.6(4) . . . . ?
C33 C34 C35 C36 176.8(3) . . . . ?
C34 C35 C36 C37 -0.6(5) . . . . ?
C35 C36 C37 C38 -0.2(5) . . . . ?
C36 C37 C38 C39 0.1(6) . . . . ?
C37 C38 C39 C34 0.9(6) . . . . ?
C35 C34 C39 C38 -1.7(5) . . . . ?
C33 C34 C39 C38 -177.0(3) . . . . ?
C34 C33 C40 C48 179.2(2) . . . . ?
Si2 C33 C40 C48 1.6(3) . . . . ?
C34 C33 C40 C41 0.0(3) . . . . ?
Si2 C33 C40 C41 -177.50(17) . . . . ?
C33 C40 C41 C42 -91.1(3) . . . . ?
C48 C40 C41 C42 89.7(3) . . . . ?
C33 C40 C41 C46 86.3(3) . . . . ?
C48 C40 C41 C46 -93.0(3) . . . . ?
C46 C41 C42 C43 -1.1(5) . . . . ?
C40 C41 C42 C43 176.4(3) . . . . ?
C41 C42 C43 C44 1.4(7) . . . . ?
C42 C43 C44 C45 -0.9(8) . . . . ?
C43 C44 C45 C46 0.0(8) . . . . ?
C42 C41 C46 C45 0.2(5) . . . . ?
C40 C41 C46 C45 -177.3(3) . . . . ?
C44 C45 C46 C41 0.4(7) . . . . ?
C18 C17 C47 C48 -1.0(4) . . . . ?
C17 C47 C48 C49 -0.4(3) . . . . ?
C17 C47 C48 C40 179.8(2) . . . . ?
C33 C40 C48 C47 175.8(2) . . . . ?
C41 C40 C48 C47 -5.0(3) . . . . ?
C33 C40 C48 C49 -4.0(3) . . . . ?
C41 C40 C48 C49 175.2(2) . . . . ?
C20 C19 C49 C50 -2.2(3) . . . . ?
C18 C19 C49 C50 177.26(19) . . . . ?
C20 C19 C49 C48 177.66(19) . . . . ?
C18 C19 C49 C48 -2.9(3) . . . . ?
C47 C48 C49 C50 -177.9(2) . . . . ?
C40 C48 C49 C50 2.0(3) . . . . ?
C47 C48 C49 C19 2.3(3) . . . . ?
C40 C48 C49 C19 -177.90(19) . . . . ?
C19 C49 C50 C51 0.8(3) . . . . ?
C48 C49 C50 C51 -179.0(2) . . . . ?
C19 C49 C50 Si2 -178.25(15) . . . . ?
C48 C49 C50 Si2 1.9(3) . . . . ?
C33 Si2 C50 C51 177.58(19) . . . . ?
C31 Si2 C50 C51 58.8(2) . . . . ?
C32 Si2 C50 C51 -62.4(2) . . . . ?
C33 Si2 C50 C49 -3.3(2) . . . . ?
C31 Si2 C50 C49 -122.1(2) . . . . ?
C32 Si2 C50 C49 116.7(2) . . . . ?
C49 C50 C51 C21 1.2(4) . . . . ?
Si2 C50 C51 C21 -179.7(2) . . . . ?
C20 C21 C51 C50 -1.8(4) . . . . ?
